data_7703581
loop_
_publ_author_name
'Wu, Xiao-Yuan'
'Zhang, Hai-Long'
'Wang, Sa-Sa'
'Wu, Weiming'
'Lin, Lang'
'Jiang, Xiao-Yu'
'Lu, Can-Zhong'

_publ_section_title
;
 Polyoxometalate-based room-temperature phosphorescent materials induced
 by anion-\p interactions.
;
_journal_issue 11
_journal_name_full 'Dalton transactions (Cambridge, England : 2003)'
_journal_page_first 3408
_journal_page_last 3412
_journal_paper_doi 10.1039/d0dt00159g
_journal_volume 49
_journal_year 2020
_chemical_formula_moiety 'C67 H101 N10 O62 Si Tb W12'
_chemical_formula_sum 'C67 H101 N10 O62 Si Tb W12'
_chemical_formula_weight 4431.78
_space_group_crystal_system triclinic
_space_group_IT_number 2
_space_group_name_Hall '-P 1'
_space_group_name_H-M_alt 'P -1'
_atom_sites_solution_hydrogens mixed
_audit_creation_method SHELXL-2018/1
_audit_update_record
;
2020-01-08 deposited with the CCDC.	2020-02-20 downloaded from the CCDC.
;
_cell_angle_alpha 62.561(3)
_cell_angle_beta 88.220(2)
_cell_angle_gamma 88.023(2)
_cell_formula_units_Z 2
_cell_length_a 13.4318(3)
_cell_length_b 20.4071(7)
_cell_length_c 21.0138(7)
_cell_measurement_reflns_used 19575
_cell_measurement_temperature 100.01(13)
_cell_measurement_theta_max 30.1250
_cell_measurement_theta_min 2.8910
_cell_volume 5108.2(3)
_computing_structure_refinement 'SHELXL-2018/1 (Sheldrick, 2018)'
_diffrn_ambient_temperature 100.01(13)
_diffrn_detector_area_resol_mean 10.3468
_diffrn_measured_fraction_theta_full 0.999
_diffrn_measured_fraction_theta_max 0.848
_diffrn_measurement_device_type 'SuperNova, Dual, Cu at home/near, Atlas'
_diffrn_measurement_method '\w scans'
_diffrn_radiation_type MoK\a
_diffrn_radiation_wavelength 0.71073
_diffrn_reflns_av_R_equivalents 0.0388
_diffrn_reflns_av_unetI/netI 0.0602
_diffrn_reflns_Laue_measured_fraction_full 0.999
_diffrn_reflns_Laue_measured_fraction_max 0.848
_diffrn_reflns_limit_h_max 18
_diffrn_reflns_limit_h_min -18
_diffrn_reflns_limit_k_max 28
_diffrn_reflns_limit_k_min -28
_diffrn_reflns_limit_l_max 27
_diffrn_reflns_limit_l_min -29
_diffrn_reflns_number 47139
_diffrn_reflns_point_group_measured_fraction_full 0.999
_diffrn_reflns_point_group_measured_fraction_max 0.848
_diffrn_reflns_theta_full 25.242
_diffrn_reflns_theta_max 30.221
_diffrn_reflns_theta_min 1.885
_diffrn_source 'micro-focus sealed X-ray tube'
_exptl_absorpt_coefficient_mu 14.250
_exptl_absorpt_correction_T_max 1.00000
_exptl_absorpt_correction_T_min 0.45312
_exptl_absorpt_correction_type multi-scan
_exptl_absorpt_process_details
;
CrysAlisPro 1.171.39.46e (Rigaku Oxford Diffraction, 2018)
Empirical absorption correction using spherical harmonics,
 implemented in SCALE3 ABSPACK scaling algorithm.
;
_exptl_crystal_colour pale-yellow
_exptl_crystal_density_diffrn 2.881
_exptl_crystal_description block
_exptl_crystal_F_000 4072
_exptl_crystal_size_max 0.180
_exptl_crystal_size_mid 0.180
_exptl_crystal_size_min 0.160
_refine_diff_density_max 2.282
_refine_diff_density_min -2.991
_refine_diff_density_rms 0.294
_refine_ls_extinction_method none
_refine_ls_goodness_of_fit_ref 1.052
_refine_ls_hydrogen_treatment constr
_refine_ls_matrix_type full
_refine_ls_number_parameters 1383
_refine_ls_number_reflns 25769
_refine_ls_number_restraints 0
_refine_ls_restrained_S_all 1.052
_refine_ls_R_factor_all 0.0464
_refine_ls_R_factor_gt 0.0359
_refine_ls_shift/su_max 0.002
_refine_ls_shift/su_mean 0.000
_refine_ls_structure_factor_coef Fsqd
_refine_ls_weighting_details 'w=1/[\s^2^(Fo^2^)+(0.0269P)^2^] where P=(Fo^2^+2Fc^2^)/3'
_refine_ls_weighting_scheme calc
_refine_ls_wR_factor_gt 0.0754
_refine_ls_wR_factor_ref 0.0811
_reflns_Friedel_coverage 0.000
_reflns_number_gt 21783
_reflns_number_total 25769
_reflns_threshold_expression 'I > 2\s(I)'
_cod_data_source_file d0dt00159g2.cif
_cod_data_source_block Tb
_cod_depositor_comments 'Adding full bibliography for 7703577--7703585.cif.'
_cod_database_code 7703581
_shelx_shelxl_version_number 2018/1
_shelx_space_group_comment
;
The symmetry employed for this shelxl refinement is uniquely defined
by the following loop, which should always be used as a source of
symmetry information in preference to the above space-group names.
They are only intended as comments.
;
_shelx_estimated_absorpt_t_min 0.184
_shelx_estimated_absorpt_t_max 0.209

loop_
_space_group_symop_operation_xyz
'x, y, z'
'-x, -y, -z'

loop_
_atom_site_label
_atom_site_type_symbol
_atom_site_fract_x
_atom_site_fract_y
_atom_site_fract_z
_atom_site_U_iso_or_equiv
_atom_site_adp_type
_atom_site_occupancy
_atom_site_site_symmetry_order
_atom_site_calc_flag
_atom_site_refinement_flags_posn
_atom_site_refinement_flags_adp
_atom_site_refinement_flags_occupancy
_atom_site_disorder_assembly
_atom_site_disorder_group
Tb1 Tb 0.68809(2) 0.03233(2) 0.54825(2) 0.01418(7) Uani 1 1 d . . . . .
Si1 Si 0.70517(11) 0.31474(9) 0.80726(9) 0.0047(3) Uani 1 1 d . . . . .
W1 W 0.60418(2) 0.21537(2) 0.72679(2) 0.00910(6) Uani 1 1 d . . . . .
W2 W 0.83047(2) 0.32520(2) 0.65208(2) 0.00948(6) Uani 1 1 d . . . . .
W3 W 0.83967(2) 0.15544(2) 0.82593(2) 0.00994(6) Uani 1 1 d . . . . .
W4 W 0.70800(2) 0.47580(2) 0.64108(2) 0.01061(6) Uani 1 1 d . . . . .
W5 W 0.47999(2) 0.36679(2) 0.71196(2) 0.00987(6) Uani 1 1 d . . . . .
W6 W 0.48474(2) 0.21244(2) 0.87025(2) 0.00982(6) Uani 1 1 d . . . . .
W7 W 0.58590(2) 0.31708(2) 0.95718(2) 0.01055(6) Uani 1 1 d . . . . .
W8 W 0.91931(2) 0.41877(2) 0.73220(2) 0.01040(6) Uani 1 1 d . . . . .
W9 W 0.57572(2) 0.47183(2) 0.80057(2) 0.01043(6) Uani 1 1 d . . . . .
W10 W 0.72016(2) 0.14978(2) 0.97058(2) 0.01090(6) Uani 1 1 d . . . . .
W11 W 0.78975(2) 0.41822(2) 0.89004(2) 0.01115(6) Uani 1 1 d . . . . .
W12 W 0.92486(2) 0.24976(2) 0.90677(2) 0.01106(6) Uani 1 1 d . . . . .
O1 O 0.6050(3) 0.2868(2) 0.7864(2) 0.0086(9) Uani 1 1 d . . . . .
O2 O 0.7726(3) 0.2435(2) 0.8593(2) 0.0080(9) Uani 1 1 d . . . . .
O3 O 0.6750(3) 0.3628(2) 0.8486(2) 0.0103(9) Uani 1 1 d . . . . .
O4 O 0.7680(3) 0.3645(2) 0.7351(2) 0.0084(9) Uani 1 1 d . . . . .
O5 O 0.5969(3) 0.1570(2) 0.9241(2) 0.0114(9) Uani 1 1 d . . . . .
O6 O 0.8677(3) 0.2381(2) 0.7364(2) 0.0106(9) Uani 1 1 d . . . . .
O7 O 0.7807(3) 0.1014(2) 0.9204(2) 0.0122(9) Uani 1 1 d . . . . .
O8 O 0.5212(3) 0.2961(3) 1.0348(3) 0.0154(10) Uani 1 1 d . . . . .
O9 O 0.6955(3) 0.3692(3) 0.9669(2) 0.0124(10) Uani 1 1 d . . . . .
O10 O 0.9512(3) 0.3268(2) 0.8116(2) 0.0106(9) Uani 1 1 d . . . . .
O11 O 0.5875(3) 0.4224(2) 0.6542(2) 0.0104(9) Uani 1 1 d . . . . .
O12 O 0.5110(3) 0.1713(2) 0.8056(2) 0.0120(9) Uani 1 1 d . . . . .
O13 O 0.7036(3) 0.2808(2) 0.6668(2) 0.0112(9) Uani 1 1 d . . . . .
O14 O 0.8605(3) 0.3259(3) 0.9219(2) 0.0131(10) Uani 1 1 d . . . . .
O15 O 0.8560(3) 0.4448(2) 0.8007(2) 0.0098(9) Uani 1 1 d . . . . .
O16 O 1.0367(3) 0.2414(3) 0.9465(3) 0.0187(11) Uani 1 1 d . . . . .
O17 O 0.5843(3) 0.1633(3) 0.6838(2) 0.0159(10) Uani 1 1 d . . . . .
O18 O 0.7676(3) 0.4195(2) 0.5970(2) 0.0122(9) Uani 1 1 d . . . . .
O19 O 0.5064(3) 0.2937(3) 0.6803(2) 0.0119(10) Uani 1 1 d . . . . .
O20 O 0.8584(3) 0.4625(3) 0.9248(3) 0.0173(11) Uani 1 1 d . . . . .
O21 O 0.6984(3) 0.0769(3) 1.0532(3) 0.0166(10) Uani 1 1 d . . . . .
O22 O 0.6549(3) 0.4966(2) 0.7154(2) 0.0084(9) Uani 1 1 d . . . . .
O23 O 0.4963(3) 0.4198(3) 0.7659(2) 0.0114(9) Uani 1 1 d . . . . .
O24 O 0.7090(3) 0.1613(2) 0.7885(2) 0.0108(9) Uani 1 1 d . . . . .
O25 O 0.5040(3) 0.2742(2) 0.9138(2) 0.0108(9) Uani 1 1 d . . . . .
O26 O 0.5261(3) 0.4122(2) 0.8952(2) 0.0114(9) Uani 1 1 d . . . . .
O27 O 0.5070(3) 0.5508(3) 0.7775(2) 0.0156(10) Uani 1 1 d . . . . .
O28 O 0.4139(3) 0.2918(2) 0.7946(2) 0.0114(9) Uani 1 1 d . . . . .
O29 O 0.8817(3) 0.3085(3) 0.5860(2) 0.0142(10) Uani 1 1 d . . . . .
O30 O 0.9452(3) 0.1800(3) 0.8690(2) 0.0133(10) Uani 1 1 d . . . . .
O31 O 0.3788(3) 0.4118(3) 0.6615(3) 0.0174(11) Uani 1 1 d . . . . .
O32 O 0.8936(3) 0.0845(3) 0.8140(3) 0.0170(10) Uani 1 1 d . . . . .
O33 O 0.6684(3) 0.2316(3) 0.9842(2) 0.0120(10) Uani 1 1 d . . . . .
O34 O 0.8389(3) 0.4951(3) 0.6599(2) 0.0135(10) Uani 1 1 d . . . . .
O35 O 0.3878(3) 0.1592(3) 0.9198(2) 0.0151(10) Uani 1 1 d . . . . .
O36 O 0.9371(3) 0.3757(2) 0.6684(2) 0.0127(10) Uani 1 1 d . . . . .
O37 O 0.8513(3) 0.1761(3) 0.9843(2) 0.0139(10) Uani 1 1 d . . . . .
O38 O 0.6892(3) 0.4920(3) 0.8421(3) 0.0145(10) Uani 1 1 d . . . . .
O39 O 0.6809(3) 0.5565(3) 0.5664(3) 0.0189(11) Uani 1 1 d . . . . .
O40 O 1.0289(3) 0.4646(3) 0.7173(3) 0.0156(10) Uani 1 1 d . . . . .
O41 O 0.6947(4) -0.0377(3) 0.4858(3) 0.0217(11) Uani 1 1 d . . . . .
H41B H 0.675760 -0.081822 0.501121 0.026 Uiso 1 1 d R U . . .
H41C H 0.727770 -0.025832 0.447081 0.026 Uiso 1 1 d R U . . .
O42 O 0.5740(4) -0.0604(3) 0.6086(3) 0.0307(14) Uani 1 1 d . . . . .
H42B H 0.576622 -0.088533 0.653454 0.037 Uiso 1 1 d R U . . .
H42C H 0.527602 -0.074603 0.591594 0.037 Uiso 1 1 d R U . . .
O43 O 0.5791(4) 0.0849(3) 0.6045(3) 0.0304(14) Uani 1 1 d . . . . .
H43D H 0.595321 0.111024 0.624264 0.036 Uiso 1 1 d R U . . .
H43E H 0.519681 0.071104 0.617544 0.036 Uiso 1 1 d R U . . .
O44 O 0.5920(4) -0.1432(3) 0.7489(3) 0.0284(13) Uani 1 1 d . . . . .
H44D H 0.645216 -0.142117 0.769269 0.034 Uiso 1 1 d R U . . .
H44E H 0.574866 -0.187937 0.766439 0.034 Uiso 1 1 d R U . . .
O45 O 0.7561(4) -0.1835(3) 0.8351(3) 0.0379(16) Uani 1 1 d . . . . .
H45D H 0.782231 -0.158131 0.852589 0.045 Uiso 1 1 d R U . . .
H45E H 0.777051 -0.227871 0.858379 0.045 Uiso 1 1 d R U . . .
O46 O 0.3919(4) 0.0601(4) 0.6657(4) 0.0478(17) Uani 1 1 d . . . . .
H46D H 0.342417 0.038163 0.660610 0.057 Uiso 1 1 d R U . . .
H46E H 0.376947 0.105893 0.647680 0.057 Uiso 1 1 d R U . . .
O51 O 0.7738(3) 0.1408(3) 0.5262(3) 0.0206(11) Uani 1 1 d . . . . .
O52 O 0.7970(4) 0.1013(3) 0.4449(3) 0.0206(11) Uani 1 1 d . . . . .
O53 O 1.0789(3) 0.3156(3) 0.4698(3) 0.0185(11) Uani 1 1 d . . . . .
O54 O 0.7949(3) 0.4509(3) 0.3828(3) 0.0158(10) Uani 1 1 d . . . . .
O55 O 0.8360(4) -0.0429(3) 0.5949(3) 0.0277(13) Uani 1 1 d . . . . .
O56 O 0.7558(4) -0.0094(3) 0.6677(3) 0.0227(12) Uani 1 1 d . . . . .
O57 O 0.8624(3) -0.1203(3) 0.9121(3) 0.0193(11) Uani 1 1 d . . . . .
O58 O 1.1385(4) 0.0151(3) 0.8128(3) 0.0241(12) Uani 1 1 d . . . . .
O59 O 0.5371(4) 0.2179(3) 0.4217(3) 0.0273(13) Uani 1 1 d . . . . .
O60 O 0.5751(3) 0.0998(3) 0.4564(2) 0.0157(10) Uani 1 1 d . . . . .
O61 O 0.7298(3) 0.3833(3) 0.1407(3) 0.0184(11) Uani 1 1 d . . . . .
O62 O 0.4156(3) 0.2988(3) 0.1698(3) 0.0166(10) Uani 1 1 d . . . . .
O63 O 0.7934(4) -0.0213(3) 0.3679(3) 0.0282(13) Uani 1 1 d . . . . .
O64 O 0.8453(4) 0.6770(3) -0.0734(4) 0.0410(16) Uani 1 1 d . . . . .
O65 O 0.3001(4) 0.2013(3) 0.5984(3) 0.0391(15) Uani 1 1 d . . . . .
N1 N 0.9418(4) 0.3879(3) 0.4207(3) 0.0129(12) Uani 1 1 d . . . . .
N2 N 1.0039(4) -0.0560(3) 0.8648(3) 0.0143(12) Uani 1 1 d . . . . .
N3 N 0.5740(4) 0.3386(3) 0.1510(3) 0.0109(11) Uani 1 1 d . . . . .
N4 N 0.5665(4) 0.3555(3) 0.4751(3) 0.0137(12) Uani 1 1 d . . . . .
N5 N 1.2148(4) 0.3982(4) 0.8551(4) 0.0221(15) Uani 1 1 d . . . . .
N6 N 0.4409(4) 0.0413(3) 1.1320(3) 0.0188(13) Uani 1 1 d . . . . .
N7 N 0.2153(5) 0.2981(4) 0.3099(4) 0.0363(18) Uani 1 1 d . . . . .
N8 N 0.9423(5) -0.0851(4) 0.3951(4) 0.0299(16) Uani 1 1 d . . . . .
N9 N 1.0134(4) 0.6670(4) -0.0813(4) 0.0245(15) Uani 1 1 d . . . . .
N10 N 0.2053(4) 0.2110(4) 0.6848(4) 0.0262(15) Uani 1 1 d . . . . .
C1 C 0.8052(5) 0.1510(4) 0.4647(4) 0.0149(14) Uani 1 1 d . . . . .
C2 C 0.8450(5) 0.2234(4) 0.4130(4) 0.0146(14) Uani 1 1 d . . . . .
C3 C 0.8434(5) 0.2485(4) 0.3403(4) 0.0166(15) Uani 1 1 d . . . . .
H3A H 0.820658 0.217880 0.322263 0.020 Uiso 1 1 calc R U . . .
C4 C 0.8748(5) 0.3179(4) 0.2936(4) 0.0212(16) Uani 1 1 d . . . . .
H4A H 0.872229 0.333769 0.244498 0.025 Uiso 1 1 calc R U . . .
C5 C 0.9104(5) 0.3649(4) 0.3187(4) 0.0157(14) Uani 1 1 d . . . . .
H5A H 0.932279 0.411828 0.287160 0.019 Uiso 1 1 calc R U . . .
C6 C 0.9122(4) 0.3390(4) 0.3930(4) 0.0115(13) Uani 1 1 d . . . . .
C7 C 0.8795(5) 0.2698(4) 0.4407(4) 0.0158(14) Uani 1 1 d . . . . .
H7A H 0.880029 0.253961 0.489861 0.019 Uiso 1 1 calc R U . . .
C8 C 1.0289(5) 0.3684(4) 0.4621(4) 0.0124(14) Uani 1 1 d . . . . .
C9 C 0.8732(5) 0.4438(4) 0.4130(3) 0.0116(13) Uani 1 1 d . . . . .
C10 C 0.9004(5) 0.4933(4) 0.4447(4) 0.0124(14) Uani 1 1 d . . . . .
C11 C 0.9879(4) 0.4766(4) 0.4847(3) 0.0112(13) Uani 1 1 d . . . . .
C12 C 1.0522(4) 0.4180(4) 0.4937(3) 0.0108(13) Uani 1 1 d . . . . .
C13 C 1.1386(5) 0.4046(4) 0.5322(4) 0.0129(14) Uani 1 1 d . . . . .
H13A H 1.181380 0.365827 0.537090 0.016 Uiso 1 1 calc R U . . .
C14 C 1.1621(5) 0.4492(4) 0.5640(4) 0.0147(14) Uani 1 1 d . . . . .
H14A H 1.219542 0.439600 0.590757 0.018 Uiso 1 1 calc R U . . .
C15 C 0.8314(5) -0.0379(4) 0.6530(4) 0.0179(15) Uani 1 1 d . . . . .
C16 C 0.9169(5) -0.0653(4) 0.7027(4) 0.0184(15) Uani 1 1 d . . . . .
C17 C 0.9961(6) -0.1041(5) 0.6906(4) 0.0280(19) Uani 1 1 d . . . . .
H17A H 0.995206 -0.114318 0.651865 0.034 Uiso 1 1 calc R U . . .
C18 C 1.0755(5) -0.1273(5) 0.7360(5) 0.030(2) Uani 1 1 d . . . . .
H18A H 1.128384 -0.153027 0.727468 0.036 Uiso 1 1 calc R U . . .
C19 C 1.0781(5) -0.1128(4) 0.7944(4) 0.0255(18) Uani 1 1 d . . . . .
H19A H 1.131405 -0.129747 0.825619 0.031 Uiso 1 1 calc R U . . .
C20 C 0.9995(5) -0.0726(4) 0.8055(4) 0.0168(15) Uani 1 1 d . . . . .
C21 C 0.9205(5) -0.0481(4) 0.7598(4) 0.0152(14) Uani 1 1 d . . . . .
H21A H 0.869310 -0.020054 0.766794 0.018 Uiso 1 1 calc R U . . .
C22 C 0.9261(5) -0.0816(4) 0.9155(4) 0.0159(15) Uani 1 1 d . . . . .
C23 C 1.0785(5) -0.0075(4) 0.8616(4) 0.0134(14) Uani 1 1 d . . . . .
C24 C 1.0772(5) 0.0138(4) 0.9201(4) 0.0170(15) Uani 1 1 d . . . . .
C25 C 1.0017(5) -0.0108(4) 0.9721(4) 0.0139(14) Uani 1 1 d . . . . .
C26 C 0.9260(4) -0.0577(4) 0.9725(4) 0.0121(13) Uani 1 1 d . . . . .
C27 C 0.8518(5) -0.0803(4) 1.0233(4) 0.0176(15) Uani 1 1 d . . . . .
H27A H 0.801728 -0.109873 1.021744 0.021 Uiso 1 1 calc R U . . .
C28 C 0.8510(5) -0.0589(4) 1.0784(4) 0.0156(14) Uani 1 1 d . . . . .
H28A H 0.801287 -0.075451 1.113736 0.019 Uiso 1 1 calc R U . . .
C29 C 0.5713(5) 0.1676(4) 0.4098(4) 0.0164(15) Uani 1 1 d . . . . .
C30 C 0.6022(4) 0.1840(4) 0.3354(4) 0.0129(14) Uani 1 1 d . . . . .
C31 C 0.6447(5) 0.1302(4) 0.3197(4) 0.0171(15) Uani 1 1 d . . . . .
H31A H 0.658103 0.083208 0.356684 0.020 Uiso 1 1 calc R U . . .
C32 C 0.6677(5) 0.1457(4) 0.2484(4) 0.0185(15) Uani 1 1 d . . . . .
H32A H 0.697047 0.109239 0.238736 0.022 Uiso 1 1 calc R U . . .
C33 C 0.6471(5) 0.2146(4) 0.1929(4) 0.0172(15) Uani 1 1 d . . . . .
H33A H 0.661420 0.224830 0.145644 0.021 Uiso 1 1 calc R U . . .
C34 C 0.6043(5) 0.2690(4) 0.2087(4) 0.0132(14) Uani 1 1 d . . . . .
C35 C 0.5835(4) 0.2546(4) 0.2785(3) 0.0115(13) Uani 1 1 d . . . . .
H35A H 0.556894 0.291924 0.288054 0.014 Uiso 1 1 calc R U . . .
C36 C 0.6468(5) 0.3920(4) 0.1169(4) 0.0142(14) Uani 1 1 d . . . . .
C37 C 0.4731(5) 0.3469(4) 0.1338(4) 0.0137(14) Uani 1 1 d . . . . .
C38 C 0.4427(5) 0.4161(4) 0.0714(3) 0.0119(13) Uani 1 1 d . . . . .
C39 C 0.5147(5) 0.4681(4) 0.0311(3) 0.0118(13) Uani 1 1 d . . . . .
C40 C 0.6149(5) 0.4586(4) 0.0518(3) 0.0110(13) Uani 1 1 d . . . . .
C41 C 0.6842(5) 0.5091(4) 0.0107(4) 0.0130(14) Uani 1 1 d . . . . .
H41A H 0.750631 0.501047 0.023935 0.016 Uiso 1 1 calc R U . . .
C42 C 0.6560(4) 0.5728(4) -0.0511(3) 0.0119(13) Uani 1 1 d . . . . .
H42A H 0.703223 0.607369 -0.078317 0.014 Uiso 1 1 calc R U . . .
C43 C 0.6572(5) 0.3079(4) 0.4967(4) 0.0202(16) Uani 1 1 d . . . . .
H43A H 0.651348 0.268530 0.484237 0.030 Uiso 1 1 calc R U . . .
H43B H 0.714187 0.336702 0.472335 0.030 Uiso 1 1 calc R U . . .
H43C H 0.665146 0.287667 0.547573 0.030 Uiso 1 1 calc R U . . .
C44 C 0.5742(5) 0.4172(4) 0.4941(4) 0.0222(17) Uani 1 1 d . . . . .
H44A H 0.514900 0.447662 0.479789 0.033 Uiso 1 1 calc R U . . .
H44B H 0.581909 0.397214 0.544930 0.033 Uiso 1 1 calc R U . . .
H44C H 0.630950 0.446248 0.469693 0.033 Uiso 1 1 calc R U . . .
C45 C 0.5541(5) 0.3869(4) 0.3953(4) 0.0190(15) Uani 1 1 d . . . . .
H45A H 0.495179 0.417911 0.381146 0.028 Uiso 1 1 calc R U . . .
H45B H 0.611130 0.415604 0.370902 0.028 Uiso 1 1 calc R U . . .
H45C H 0.548209 0.347363 0.383128 0.028 Uiso 1 1 calc R U . . .
C46 C 0.4786(5) 0.3091(4) 0.5142(4) 0.0177(15) Uani 1 1 d . . . . .
H46A H 0.418778 0.339200 0.500744 0.027 Uiso 1 1 calc R U . . .
H46B H 0.473452 0.269644 0.501686 0.027 Uiso 1 1 calc R U . . .
H46C H 0.487366 0.288903 0.564932 0.027 Uiso 1 1 calc R U . . .
C47 C 1.2826(6) 0.3565(6) 0.9160(5) 0.049(3) Uani 1 1 d . . . . .
H47A H 1.295437 0.385948 0.939596 0.073 Uiso 1 1 calc R U . . .
H47B H 1.251914 0.311468 0.949494 0.073 Uiso 1 1 calc R U . . .
H47C H 1.344215 0.345220 0.898443 0.073 Uiso 1 1 calc R U . . .
C48 C 1.2631(6) 0.4678(5) 0.8009(6) 0.045(3) Uani 1 1 d . . . . .
H48A H 1.275366 0.498967 0.822747 0.067 Uiso 1 1 calc R U . . .
H48B H 1.325092 0.455540 0.784542 0.067 Uiso 1 1 calc R U . . .
H48C H 1.219777 0.493352 0.760996 0.067 Uiso 1 1 calc R U . . .
C49 C 1.1200(5) 0.4179(5) 0.8819(4) 0.0266(19) Uani 1 1 d . . . . .
H49A H 1.134246 0.448256 0.904137 0.040 Uiso 1 1 calc R U . . .
H49B H 1.076212 0.444383 0.842417 0.040 Uiso 1 1 calc R U . . .
H49C H 1.088720 0.373581 0.916279 0.040 Uiso 1 1 calc R U . . .
C50 C 1.1967(5) 0.3512(5) 0.8202(5) 0.0273(19) Uani 1 1 d . . . . .
H50A H 1.153011 0.377017 0.780500 0.041 Uiso 1 1 calc R U . . .
H50B H 1.258894 0.339945 0.803161 0.041 Uiso 1 1 calc R U . . .
H50C H 1.166594 0.306193 0.854212 0.041 Uiso 1 1 calc R U . . .
C51 C 0.4500(6) 0.1228(4) 1.0949(4) 0.0259(17) Uani 1 1 d . . . . .
H51A H 0.398735 0.144433 1.059946 0.039 Uiso 1 1 calc R U . . .
H51B H 0.443153 0.141394 1.129393 0.039 Uiso 1 1 calc R U . . .
H51C H 0.514119 0.135438 1.071538 0.039 Uiso 1 1 calc R U . . .
C52 C 0.4492(6) 0.0135(4) 1.0777(4) 0.0265(18) Uani 1 1 d . . . . .
H52A H 0.443328 -0.039221 1.101202 0.040 Uiso 1 1 calc R U . . .
H52B H 0.396926 0.035430 1.043543 0.040 Uiso 1 1 calc R U . . .
H52C H 0.512643 0.026397 1.053375 0.040 Uiso 1 1 calc R U . . .
C53 C 0.3412(5) 0.0219(4) 1.1691(4) 0.0245(17) Uani 1 1 d . . . . .
H53A H 0.335085 -0.030796 1.193083 0.037 Uiso 1 1 calc R U . . .
H53B H 0.335094 0.040475 1.203523 0.037 Uiso 1 1 calc R U . . .
H53C H 0.289593 0.043601 1.134349 0.037 Uiso 1 1 calc R U . . .
C54 C 0.5202(5) 0.0073(4) 1.1865(4) 0.0246(17) Uani 1 1 d . . . . .
H54A H 0.513886 -0.045377 1.210235 0.037 Uiso 1 1 calc R U . . .
H54B H 0.584402 0.019725 1.163198 0.037 Uiso 1 1 calc R U . . .
H54C H 0.513436 0.025681 1.221052 0.037 Uiso 1 1 calc R U . . .
C55 C 0.1821(8) 0.3115(9) 0.2381(7) 0.089(5) Uani 1 1 d . . . . .
H55A H 0.197200 0.268707 0.231556 0.134 Uiso 1 1 calc R U . . .
H55B H 0.111504 0.321382 0.234583 0.134 Uiso 1 1 calc R U . . .
H55C H 0.215995 0.353256 0.201789 0.134 Uiso 1 1 calc R U . . .
C56 C 0.3238(6) 0.2845(7) 0.3144(6) 0.058(3) Uani 1 1 d . . . . .
H56A H 0.339719 0.241036 0.309141 0.087 Uiso 1 1 calc R U . . .
H56B H 0.356416 0.326117 0.276965 0.087 Uiso 1 1 calc R U . . .
H56C H 0.345896 0.277521 0.360185 0.087 Uiso 1 1 calc R U . . .
C57 C 0.1601(6) 0.2353(5) 0.3653(6) 0.048(3) Uani 1 1 d . . . . .
H57A H 0.175571 0.191555 0.360362 0.073 Uiso 1 1 calc R U . . .
H57B H 0.178960 0.227518 0.412002 0.073 Uiso 1 1 calc R U . . .
H57C H 0.089784 0.245968 0.359604 0.073 Uiso 1 1 calc R U . . .
C58 C 0.1909(7) 0.3646(5) 0.3180(6) 0.045(3) Uani 1 1 d . . . . .
H58A H 0.120148 0.373533 0.314991 0.067 Uiso 1 1 calc R U . . .
H58B H 0.213089 0.357644 0.363721 0.067 Uiso 1 1 calc R U . . .
H58C H 0.223610 0.406239 0.280501 0.067 Uiso 1 1 calc R U . . .
C59 C 0.8633(5) -0.0529(5) 0.3534(4) 0.0259(18) Uani 1 1 d . . . . .
H59A H 0.861352 -0.054592 0.309975 0.031 Uiso 1 1 calc R U . . .
C60 C 1.0196(6) -0.1241(5) 0.3744(5) 0.033(2) Uani 1 1 d . . . . .
H60A H 1.069832 -0.143400 0.410391 0.050 Uiso 1 1 calc R U . . .
H60B H 0.990562 -0.163982 0.369745 0.050 Uiso 1 1 calc R U . . .
H60C H 1.049267 -0.090509 0.329320 0.050 Uiso 1 1 calc R U . . .
C61 C 0.9535(7) -0.0834(6) 0.4637(5) 0.048(3) Uani 1 1 d . . . . .
H61A H 1.014049 -0.109062 0.485834 0.072 Uiso 1 1 calc R U . . .
H61B H 0.955889 -0.033067 0.455310 0.072 Uiso 1 1 calc R U . . .
H61C H 0.897862 -0.106956 0.494830 0.072 Uiso 1 1 calc R U . . .
C62 C 0.9298(6) 0.7005(5) -0.0768(5) 0.0306(19) Uani 1 1 d . . . . .
H62A H 0.934963 0.745571 -0.076185 0.037 Uiso 1 1 calc R U . . .
C63 C 1.0147(6) 0.5962(4) -0.0820(5) 0.0295(19) Uani 1 1 d . . . . .
H63A H 1.082301 0.581246 -0.085534 0.044 Uiso 1 1 calc R U . . .
H63B H 0.984299 0.560027 -0.038615 0.044 Uiso 1 1 calc R U . . .
H63C H 0.978283 0.600662 -0.122485 0.044 Uiso 1 1 calc R U . . .
C64 C 1.1104(5) 0.7008(5) -0.0882(5) 0.0301(19) Uani 1 1 d . . . . .
H64A H 1.162275 0.668501 -0.090716 0.045 Uiso 1 1 calc R U . . .
H64B H 1.112036 0.747158 -0.131111 0.045 Uiso 1 1 calc R U . . .
H64C H 1.120307 0.708964 -0.047386 0.045 Uiso 1 1 calc R U . . .
C65 C 0.2190(6) 0.2160(4) 0.6208(5) 0.0274(18) Uani 1 1 d . . . . .
H65A H 0.165310 0.231438 0.590001 0.033 Uiso 1 1 calc R U . . .
C66 C 0.2869(6) 0.1859(7) 0.7357(5) 0.055(3) Uani 1 1 d . . . . .
H66A H 0.264501 0.185390 0.779741 0.083 Uiso 1 1 calc R U . . .
H66B H 0.308310 0.136983 0.744905 0.083 Uiso 1 1 calc R U . . .
H66C H 0.341623 0.218826 0.715890 0.083 Uiso 1 1 calc R U . . .
C67 C 0.1113(6) 0.2266(6) 0.7088(6) 0.045(2) Uani 1 1 d . . . . .
H67A H 0.116851 0.219654 0.756970 0.067 Uiso 1 1 calc R U . . .
H67B H 0.091196 0.276724 0.677958 0.067 Uiso 1 1 calc R U . . .
H67C H 0.062563 0.193794 0.707728 0.067 Uiso 1 1 calc R U . . .
O47 O 0.6494(5) -0.1768(4) 0.5170(4) 0.031(2) Uani 0.814(12) 1 d . . P . .
O47B O 0.5881(17) -0.1299(14) 0.4589(13) 0.015(7) Uiso 0.186(12) 1 d . . P . .

loop_
_atom_site_aniso_label
_atom_site_aniso_U_11
_atom_site_aniso_U_22
_atom_site_aniso_U_33
_atom_site_aniso_U_23
_atom_site_aniso_U_13
_atom_site_aniso_U_12
Tb1 0.01838(16) 0.01429(18) 0.01084(16) -0.00632(15) -0.00030(13) -0.00479(13)
Si1 0.0055(7) 0.0025(8) 0.0035(8) 0.0007(7) 0.0009(6) -0.0003(6)
W1 0.00908(12) 0.01025(14) 0.00876(13) -0.00500(11) -0.00007(10) -0.00112(10)
W2 0.00914(12) 0.01071(14) 0.00793(13) -0.00379(11) 0.00178(10) -0.00097(10)
W3 0.01036(12) 0.00935(14) 0.00954(13) -0.00400(11) -0.00077(10) 0.00236(10)
W4 0.00978(12) 0.00934(14) 0.00880(13) -0.00093(11) 0.00069(10) 0.00054(10)
W5 0.00764(11) 0.01129(14) 0.00993(13) -0.00422(11) -0.00175(10) 0.00102(10)
W6 0.00844(11) 0.01136(14) 0.00912(13) -0.00425(11) 0.00141(10) -0.00198(10)
W7 0.01190(12) 0.01201(14) 0.00858(13) -0.00555(12) 0.00119(10) 0.00022(10)
W8 0.00829(12) 0.01112(14) 0.01103(13) -0.00437(12) 0.00096(10) -0.00265(10)
W9 0.01048(12) 0.00937(14) 0.01156(13) -0.00503(12) -0.00062(10) 0.00178(10)
W10 0.01159(12) 0.01027(14) 0.00766(13) -0.00156(11) 0.00029(10) 0.00159(10)
W11 0.01118(12) 0.01240(14) 0.01202(14) -0.00734(12) -0.00140(10) -0.00067(10)
W12 0.00932(12) 0.01226(14) 0.01108(13) -0.00487(12) -0.00331(10) 0.00161(10)
O1 0.008(2) 0.009(2) 0.008(2) -0.004(2) 0.0021(17) -0.0042(17)
O2 0.011(2) 0.005(2) 0.008(2) -0.003(2) -0.0025(17) 0.0037(17)
O3 0.012(2) 0.013(3) 0.010(2) -0.009(2) 0.0009(18) 0.0003(18)
O4 0.008(2) 0.009(2) 0.006(2) -0.002(2) 0.0012(17) -0.0008(17)
O5 0.010(2) 0.012(2) 0.010(2) -0.004(2) -0.0028(18) 0.0022(18)
O6 0.010(2) 0.011(2) 0.008(2) -0.003(2) 0.0023(17) 0.0012(18)
O7 0.013(2) 0.009(2) 0.007(2) 0.003(2) 0.0000(18) 0.0014(18)
O8 0.018(2) 0.018(3) 0.014(3) -0.011(2) 0.004(2) 0.002(2)
O9 0.015(2) 0.015(3) 0.009(2) -0.006(2) 0.0014(18) -0.0040(19)
O10 0.009(2) 0.014(3) 0.006(2) -0.002(2) 0.0015(17) -0.0016(18)
O11 0.012(2) 0.010(2) 0.006(2) -0.001(2) -0.0017(18) 0.0013(18)
O12 0.015(2) 0.011(3) 0.010(2) -0.006(2) 0.0051(18) -0.0007(18)
O13 0.007(2) 0.014(3) 0.012(2) -0.005(2) -0.0023(18) -0.0045(18)
O14 0.013(2) 0.020(3) 0.014(2) -0.013(2) -0.0036(19) 0.0038(19)
O15 0.008(2) 0.009(2) 0.014(2) -0.006(2) -0.0015(18) 0.0000(17)
O16 0.018(2) 0.019(3) 0.019(3) -0.009(2) -0.007(2) 0.005(2)
O17 0.019(2) 0.018(3) 0.013(3) -0.009(2) 0.002(2) -0.007(2)
O18 0.013(2) 0.009(2) 0.009(2) 0.000(2) -0.0004(18) -0.0011(18)
O19 0.008(2) 0.017(3) 0.010(2) -0.005(2) -0.0027(18) -0.0016(18)
O20 0.015(2) 0.023(3) 0.018(3) -0.013(2) -0.006(2) -0.001(2)
O21 0.014(2) 0.019(3) 0.013(3) -0.004(2) 0.0011(19) 0.003(2)
O22 0.008(2) 0.009(2) 0.011(2) -0.007(2) 0.0022(17) -0.0009(17)
O23 0.006(2) 0.015(3) 0.015(2) -0.008(2) -0.0020(18) 0.0034(18)
O24 0.011(2) 0.009(2) 0.012(2) -0.005(2) 0.0010(18) -0.0002(18)
O25 0.007(2) 0.015(3) 0.012(2) -0.007(2) -0.0028(18) 0.0001(18)
O26 0.015(2) 0.009(2) 0.008(2) -0.002(2) 0.0001(18) 0.0018(18)
O27 0.019(2) 0.015(3) 0.014(3) -0.009(2) -0.001(2) 0.006(2)
O28 0.009(2) 0.013(3) 0.009(2) -0.003(2) -0.0026(18) 0.0015(18)
O29 0.012(2) 0.016(3) 0.013(3) -0.005(2) -0.0007(19) -0.0015(19)
O30 0.015(2) 0.014(3) 0.011(2) -0.006(2) -0.0017(19) 0.0001(19)
O31 0.014(2) 0.023(3) 0.017(3) -0.011(2) -0.003(2) -0.001(2)
O32 0.016(2) 0.019(3) 0.013(3) -0.006(2) 0.003(2) 0.003(2)
O33 0.011(2) 0.017(3) 0.010(2) -0.007(2) -0.0016(18) 0.0047(19)
O34 0.011(2) 0.012(3) 0.013(2) -0.003(2) 0.0040(19) -0.0011(18)
O35 0.015(2) 0.014(3) 0.013(3) -0.003(2) 0.0008(19) -0.0039(19)
O36 0.015(2) 0.010(2) 0.012(2) -0.003(2) 0.0013(19) -0.0014(18)
O37 0.016(2) 0.013(3) 0.007(2) 0.000(2) 0.0007(19) -0.0036(19)
O38 0.013(2) 0.014(3) 0.018(3) -0.008(2) 0.0025(19) -0.0017(19)
O39 0.020(2) 0.015(3) 0.016(3) -0.002(2) 0.002(2) -0.001(2)
O40 0.012(2) 0.015(3) 0.020(3) -0.007(2) 0.002(2) -0.0035(19)
O41 0.035(3) 0.017(3) 0.013(3) -0.007(2) 0.006(2) -0.008(2)
O42 0.038(3) 0.032(4) 0.018(3) -0.006(3) -0.001(2) -0.019(3)
O43 0.024(3) 0.050(4) 0.034(3) -0.034(3) 0.005(2) -0.009(3)
O44 0.035(3) 0.021(3) 0.022(3) -0.003(3) -0.002(2) -0.015(2)
O45 0.039(3) 0.022(3) 0.058(4) -0.022(3) -0.018(3) 0.002(3)
O46 0.044(4) 0.049(5) 0.050(5) -0.022(4) -0.005(3) 0.002(3)
O51 0.021(2) 0.025(3) 0.019(3) -0.013(3) 0.002(2) -0.009(2)
O52 0.026(3) 0.014(3) 0.025(3) -0.012(3) 0.004(2) -0.008(2)
O53 0.015(2) 0.020(3) 0.026(3) -0.016(3) -0.003(2) 0.003(2)
O54 0.013(2) 0.017(3) 0.019(3) -0.009(2) -0.002(2) -0.0034(19)
O55 0.028(3) 0.036(4) 0.027(3) -0.021(3) -0.005(2) 0.002(3)
O56 0.022(3) 0.028(3) 0.019(3) -0.011(3) -0.003(2) 0.001(2)
O57 0.023(3) 0.019(3) 0.017(3) -0.010(2) -0.006(2) -0.004(2)
O58 0.022(3) 0.034(3) 0.017(3) -0.013(3) 0.001(2) -0.007(2)
O59 0.050(3) 0.018(3) 0.014(3) -0.007(3) -0.004(2) 0.002(3)
O60 0.021(2) 0.013(3) 0.008(2) -0.001(2) 0.000(2) -0.002(2)
O61 0.015(2) 0.019(3) 0.014(3) -0.001(2) -0.006(2) -0.001(2)
O62 0.016(2) 0.010(3) 0.017(3) 0.000(2) 0.000(2) 0.0019(19)
O63 0.026(3) 0.036(4) 0.022(3) -0.013(3) 0.004(2) 0.000(3)
O64 0.028(3) 0.033(4) 0.061(5) -0.020(4) 0.001(3) -0.005(3)
O65 0.040(3) 0.034(4) 0.044(4) -0.020(3) 0.015(3) -0.007(3)
N1 0.011(3) 0.015(3) 0.014(3) -0.008(3) 0.001(2) -0.002(2)
N2 0.015(3) 0.017(3) 0.014(3) -0.011(3) -0.004(2) 0.003(2)
N3 0.011(2) 0.011(3) 0.010(3) -0.004(2) -0.004(2) 0.000(2)
N4 0.012(3) 0.018(3) 0.013(3) -0.009(3) 0.001(2) -0.001(2)
N5 0.009(3) 0.032(4) 0.036(4) -0.024(4) -0.005(3) 0.001(3)
N6 0.029(3) 0.009(3) 0.018(3) -0.006(3) 0.000(3) 0.000(3)
N7 0.031(4) 0.047(5) 0.045(5) -0.033(5) 0.005(3) 0.000(3)
N8 0.025(3) 0.044(5) 0.020(4) -0.014(4) 0.001(3) -0.006(3)
N9 0.019(3) 0.025(4) 0.027(4) -0.011(3) -0.003(3) 0.004(3)
N10 0.023(3) 0.022(4) 0.030(4) -0.010(3) -0.005(3) 0.000(3)
C1 0.013(3) 0.017(4) 0.016(4) -0.010(3) -0.002(3) -0.001(3)
C2 0.016(3) 0.014(4) 0.015(4) -0.007(3) -0.001(3) 0.000(3)
C3 0.019(3) 0.021(4) 0.016(4) -0.013(3) 0.001(3) -0.003(3)
C4 0.026(4) 0.025(4) 0.015(4) -0.011(4) 0.002(3) -0.005(3)
C5 0.020(3) 0.016(4) 0.011(3) -0.006(3) 0.002(3) -0.006(3)
C6 0.009(3) 0.019(4) 0.013(3) -0.013(3) -0.004(3) 0.001(3)
C7 0.018(3) 0.018(4) 0.012(3) -0.007(3) -0.001(3) -0.001(3)
C8 0.012(3) 0.012(4) 0.011(3) -0.003(3) 0.006(3) -0.009(3)
C9 0.012(3) 0.013(4) 0.008(3) -0.004(3) 0.001(3) -0.002(3)
C10 0.013(3) 0.016(4) 0.012(3) -0.009(3) 0.006(3) -0.006(3)
C11 0.012(3) 0.011(4) 0.010(3) -0.004(3) 0.003(3) -0.003(3)
C12 0.009(3) 0.009(3) 0.011(3) -0.002(3) 0.003(3) -0.007(2)
C13 0.012(3) 0.012(4) 0.014(3) -0.005(3) -0.001(3) 0.001(3)
C14 0.016(3) 0.018(4) 0.009(3) -0.005(3) -0.001(3) -0.003(3)
C15 0.023(4) 0.018(4) 0.012(4) -0.007(3) -0.005(3) -0.001(3)
C16 0.018(3) 0.018(4) 0.020(4) -0.010(3) -0.003(3) 0.000(3)
C17 0.032(4) 0.040(5) 0.025(4) -0.026(4) -0.008(4) 0.012(4)
C18 0.022(4) 0.044(6) 0.042(5) -0.035(5) -0.008(4) 0.010(4)
C19 0.020(4) 0.029(5) 0.036(5) -0.023(4) -0.011(3) 0.011(3)
C20 0.022(4) 0.015(4) 0.014(4) -0.007(3) -0.001(3) -0.002(3)
C21 0.017(3) 0.011(4) 0.015(4) -0.004(3) -0.001(3) 0.000(3)
C22 0.014(3) 0.018(4) 0.018(4) -0.011(3) -0.011(3) 0.011(3)
C23 0.014(3) 0.010(4) 0.017(4) -0.007(3) -0.002(3) 0.005(3)
C24 0.016(3) 0.021(4) 0.018(4) -0.012(3) -0.005(3) 0.007(3)
C25 0.009(3) 0.020(4) 0.015(4) -0.010(3) -0.005(3) 0.009(3)
C26 0.008(3) 0.016(4) 0.014(3) -0.008(3) -0.004(3) 0.005(3)
C27 0.016(3) 0.016(4) 0.013(4) 0.000(3) -0.006(3) 0.002(3)
C28 0.013(3) 0.020(4) 0.013(4) -0.007(3) -0.001(3) 0.000(3)
C29 0.012(3) 0.021(4) 0.015(4) -0.006(3) -0.004(3) -0.004(3)
C30 0.009(3) 0.016(4) 0.013(3) -0.006(3) 0.003(3) -0.005(3)
C31 0.017(3) 0.014(4) 0.018(4) -0.006(3) 0.000(3) 0.001(3)
C32 0.015(3) 0.023(4) 0.019(4) -0.012(4) 0.002(3) 0.004(3)
C33 0.014(3) 0.024(4) 0.015(4) -0.010(3) -0.001(3) 0.000(3)
C34 0.013(3) 0.011(4) 0.015(4) -0.005(3) -0.002(3) 0.002(3)
C35 0.011(3) 0.017(4) 0.010(3) -0.009(3) 0.000(3) 0.000(3)
C36 0.015(3) 0.017(4) 0.012(3) -0.008(3) 0.001(3) 0.000(3)
C37 0.017(3) 0.010(4) 0.016(4) -0.008(3) 0.000(3) 0.000(3)
C38 0.015(3) 0.011(4) 0.006(3) -0.002(3) -0.002(3) 0.001(3)
C39 0.013(3) 0.014(4) 0.013(3) -0.010(3) 0.001(3) 0.000(3)
C40 0.016(3) 0.013(4) 0.004(3) -0.004(3) 0.002(3) 0.000(3)
C41 0.012(3) 0.013(4) 0.016(4) -0.009(3) 0.002(3) 0.001(3)
C42 0.009(3) 0.014(4) 0.010(3) -0.003(3) 0.000(3) 0.001(3)
C43 0.013(3) 0.030(5) 0.017(4) -0.011(4) 0.000(3) 0.002(3)
C44 0.026(4) 0.022(4) 0.027(4) -0.019(4) 0.003(3) -0.008(3)
C45 0.024(4) 0.018(4) 0.011(4) -0.004(3) -0.002(3) 0.001(3)
C46 0.017(3) 0.022(4) 0.012(4) -0.005(3) 0.003(3) -0.007(3)
C47 0.034(5) 0.083(8) 0.053(7) -0.051(7) -0.031(5) 0.029(5)
C48 0.025(4) 0.037(6) 0.078(8) -0.032(6) 0.018(5) -0.012(4)
C49 0.013(3) 0.042(5) 0.034(5) -0.026(5) -0.002(3) 0.004(3)
C50 0.013(3) 0.042(5) 0.041(5) -0.031(5) 0.002(3) -0.003(3)
C51 0.040(5) 0.015(4) 0.021(4) -0.007(4) 0.010(4) -0.008(3)
C52 0.038(4) 0.015(4) 0.026(5) -0.010(4) 0.002(4) 0.004(3)
C53 0.023(4) 0.015(4) 0.029(5) -0.004(4) 0.012(3) -0.006(3)
C54 0.021(4) 0.028(5) 0.023(4) -0.010(4) -0.001(3) 0.005(3)
C55 0.057(7) 0.181(16) 0.080(10) -0.103(12) 0.000(7) 0.002(9)
C56 0.037(5) 0.073(9) 0.079(9) -0.050(8) 0.001(5) 0.011(5)
C57 0.034(5) 0.027(5) 0.088(9) -0.029(6) 0.000(5) -0.006(4)
C58 0.041(5) 0.034(6) 0.064(7) -0.027(6) 0.017(5) -0.011(4)
C59 0.026(4) 0.031(5) 0.025(4) -0.016(4) 0.007(3) -0.013(4)
C60 0.025(4) 0.039(6) 0.039(5) -0.021(5) -0.002(4) -0.001(4)
C61 0.037(5) 0.081(8) 0.031(6) -0.030(6) -0.001(4) -0.003(5)
C62 0.025(4) 0.029(5) 0.035(5) -0.013(4) -0.004(4) -0.002(4)
C63 0.031(4) 0.021(5) 0.039(5) -0.016(4) 0.001(4) -0.006(3)
C64 0.024(4) 0.033(5) 0.033(5) -0.014(4) 0.001(4) -0.001(4)
C65 0.024(4) 0.018(4) 0.038(5) -0.011(4) 0.004(4) -0.001(3)
C66 0.029(5) 0.095(10) 0.050(7) -0.040(7) -0.010(5) -0.006(5)
C67 0.038(5) 0.050(7) 0.048(7) -0.024(6) 0.009(5) -0.002(5)
O47 0.048(4) 0.029(4) 0.024(4) -0.020(4) 0.008(3) -0.012(3)

loop_
_atom_type_symbol
_atom_type_description
_atom_type_scat_dispersion_real
_atom_type_scat_dispersion_imag
_atom_type_scat_source
C C 0.0033 0.0016 'International Tables Vol C Tables 4.2.6.8 and 6.1.1.4'
H H 0.0000 0.0000 'International Tables Vol C Tables 4.2.6.8 and 6.1.1.4'
N N 0.0061 0.0033 'International Tables Vol C Tables 4.2.6.8 and 6.1.1.4'
O O 0.0106 0.0060 'International Tables Vol C Tables 4.2.6.8 and 6.1.1.4'
Si Si 0.0817 0.0704 'International Tables Vol C Tables 4.2.6.8 and 6.1.1.4'
W W -0.8490 6.8722 'International Tables Vol C Tables 4.2.6.8 and 6.1.1.4'
Tb Tb -0.1723 4.1537 'International Tables Vol C Tables 4.2.6.8 and 6.1.1.4'

loop_
_geom_angle_atom_site_label_1
_geom_angle_atom_site_label_2
_geom_angle_atom_site_label_3
_geom_angle
_geom_angle_site_symmetry_1
_geom_angle_site_symmetry_3
_geom_angle_publ_flag
O42 Tb1 O41 75.64(18) . . ?
O42 Tb1 O60 91.90(18) . . ?
O41 Tb1 O60 79.49(17) . . ?
O42 Tb1 O51 154.16(18) . . ?
O41 Tb1 O51 130.15(17) . . ?
O60 Tb1 O51 91.82(16) . . ?
O42 Tb1 O43 77.09(19) . . ?
O41 Tb1 O43 144.02(16) . . ?
O60 Tb1 O43 78.42(17) . . ?
O51 Tb1 O43 78.65(17) . . ?
O42 Tb1 O55 96.85(19) . . ?
O41 Tb1 O55 77.86(16) . . ?
O60 Tb1 O55 152.80(17) . . ?
O51 Tb1 O55 91.37(17) . . ?
O43 Tb1 O55 128.63(18) . . ?
O42 Tb1 O52 150.70(16) . . ?
O41 Tb1 O52 75.70(16) . . ?
O60 Tb1 O52 76.98(16) . . ?
O51 Tb1 O52 54.60(15) . . ?
O43 Tb1 O52 125.51(18) . . ?
O55 Tb1 O52 82.99(18) . . ?
O42 Tb1 O56 83.78(17) . . ?
O41 Tb1 O56 124.13(17) . . ?
O60 Tb1 O56 153.45(16) . . ?
O51 Tb1 O56 81.53(17) . . ?
O43 Tb1 O56 75.07(18) . . ?
O55 Tb1 O56 53.57(17) . . ?
O52 Tb1 O56 117.83(16) . . ?
O42 Tb1 C1 172.97(19) . . ?
O41 Tb1 C1 103.16(18) . . ?
O60 Tb1 C1 81.07(17) . . ?
O51 Tb1 C1 27.39(17) . . ?
O43 Tb1 C1 101.03(19) . . ?
O55 Tb1 C1 89.61(19) . . ?
O52 Tb1 C1 27.48(16) . . ?
O56 Tb1 C1 102.38(18) . . ?
O42 Tb1 C15 92.5(2) . . ?
O41 Tb1 C15 102.57(19) . . ?
O60 Tb1 C15 175.49(18) . . ?
O51 Tb1 C15 83.78(19) . . ?
O43 Tb1 C15 101.62(19) . . ?
O55 Tb1 C15 27.04(18) . . ?
O52 Tb1 C15 99.55(19) . . ?
O56 Tb1 C15 26.71(18) . . ?
C1 Tb1 C15 94.5(2) . . ?
O4 Si1 O3 109.9(2) . . ?
O4 Si1 O2 109.3(2) . . ?
O3 Si1 O2 109.3(2) . . ?
O4 Si1 O1 109.3(2) . . ?
O3 Si1 O1 109.7(2) . . ?
O2 Si1 O1 109.2(2) . . ?
O17 W1 O24 101.5(2) . . ?
O17 W1 O13 101.7(2) . . ?
O24 W1 O13 86.42(19) . . ?
O17 W1 O12 99.90(19) . . ?
O24 W1 O12 89.61(19) . . ?
O13 W1 O12 158.35(17) . . ?
O17 W1 O19 100.0(2) . . ?
O24 W1 O19 158.54(17) . . ?
O13 W1 O19 88.35(18) . . ?
O12 W1 O19 87.63(19) . . ?
O17 W1 O1 171.31(18) . . ?
O24 W1 O1 84.86(16) . . ?
O13 W1 O1 84.47(16) . . ?
O12 W1 O1 73.98(16) . . ?
O19 W1 O1 73.93(16) . . ?
O29 W2 O13 102.21(19) . . ?
O29 W2 O6 102.2(2) . . ?
O13 W2 O6 85.08(18) . . ?
O29 W2 O18 100.9(2) . . ?
O13 W2 O18 89.02(18) . . ?
O6 W2 O18 156.88(18) . . ?
O29 W2 O36 100.63(19) . . ?
O13 W2 O36 157.13(18) . . ?
O6 W2 O36 88.92(18) . . ?
O18 W2 O36 87.91(18) . . ?
O29 W2 O4 172.25(19) . . ?
O13 W2 O4 83.49(16) . . ?
O6 W2 O4 83.38(16) . . ?
O18 W2 O4 73.74(17) . . ?
O36 W2 O4 73.90(16) . . ?
O32 W3 O6 101.7(2) . . ?
O32 W3 O30 101.2(2) . . ?
O6 W3 O30 90.56(18) . . ?
O32 W3 O24 101.40(19) . . ?
O6 W3 O24 85.33(18) . . ?
O30 W3 O24 157.36(18) . . ?
O32 W3 O7 100.6(2) . . ?
O6 W3 O7 157.43(18) . . ?
O30 W3 O7 88.15(18) . . ?
O24 W3 O7 87.23(18) . . ?
O32 W3 O2 171.86(19) . . ?
O6 W3 O2 84.96(17) . . ?
O30 W3 O2 73.84(16) . . ?
O24 W3 O2 83.61(15) . . ?
O7 W3 O2 73.04(17) . . ?
O39 W4 O34 100.5(2) . . ?
O39 W4 O22 101.4(2) . . ?
O34 W4 O22 90.24(17) . . ?
O39 W4 O18 100.0(2) . . ?
O34 W4 O18 88.27(18) . . ?
O22 W4 O18 158.47(19) . . ?
O39 W4 O11 101.25(19) . . ?
O34 W4 O11 158.22(19) . . ?
O22 W4 O11 85.12(17) . . ?
O18 W4 O11 88.35(17) . . ?
O39 W4 O4 171.41(19) . . ?
O34 W4 O4 73.98(17) . . ?
O22 W4 O4 85.39(17) . . ?
O18 W4 O4 73.55(17) . . ?
O11 W4 O4 84.43(16) . . ?
O31 W5 O11 102.6(2) . . ?
O31 W5 O19 100.63(19) . . ?
O11 W5 O19 89.88(18) . . ?
O31 W5 O23 101.51(19) . . ?
O11 W5 O23 85.83(18) . . ?
O19 W5 O23 157.86(17) . . ?
O31 W5 O28 99.8(2) . . ?
O11 W5 O28 157.57(17) . . ?
O19 W5 O28 87.62(19) . . ?
O23 W5 O28 88.13(19) . . ?
O31 W5 O1 170.54(18) . . ?
O11 W5 O1 84.92(16) . . ?
O19 W5 O1 73.38(16) . . ?
O23 W5 O1 84.60(16) . . ?
O28 W5 O1 73.00(16) . . ?
O35 W6 O25 102.5(2) . . ?
O35 W6 O5 101.8(2) . . ?
O25 W6 O5 85.46(18) . . ?
O35 W6 O28 100.7(2) . . ?
O25 W6 O28 89.48(18) . . ?
O5 W6 O28 157.59(19) . . ?
O35 W6 O12 100.4(2) . . ?
O25 W6 O12 157.03(18) . . ?
O5 W6 O12 88.33(18) . . ?
O28 W6 O12 87.89(19) . . ?
O35 W6 O1 171.01(17) . . ?
O25 W6 O1 84.19(16) . . ?
O5 W6 O1 84.60(17) . . ?
O28 W6 O1 73.16(16) . . ?
O12 W6 O1 73.21(16) . . ?
O8 W7 O33 101.4(2) . . ?
O8 W7 O9 101.07(19) . . ?
O33 W7 O9 90.14(19) . . ?
O8 W7 O25 101.05(19) . . ?
O33 W7 O25 85.65(18) . . ?
O9 W7 O25 157.88(18) . . ?
O8 W7 O26 100.4(2) . . ?
O33 W7 O26 158.10(19) . . ?
O9 W7 O26 87.47(18) . . ?
O25 W7 O26 88.42(18) . . ?
O8 W7 O3 171.92(19) . . ?
O33 W7 O3 84.95(17) . . ?
O9 W7 O3 73.73(16) . . ?
O25 W7 O3 84.26(16) . . ?
O26 W7 O3 73.49(17) . . ?
O40 W8 O10 101.8(2) . . ?
O40 W8 O15 100.35(19) . . ?
O10 W8 O15 86.20(19) . . ?
O40 W8 O36 100.5(2) . . ?
O10 W8 O36 90.50(18) . . ?
O15 W8 O36 159.08(17) . . ?
O40 W8 O34 99.7(2) . . ?
O10 W8 O34 158.38(17) . . ?
O15 W8 O34 87.72(18) . . ?
O36 W8 O34 87.81(19) . . ?
O40 W8 O4 171.97(19) . . ?
O10 W8 O4 84.62(16) . . ?
O15 W8 O4 84.72(15) . . ?
O36 W8 O4 74.39(16) . . ?
O34 W8 O4 74.17(16) . . ?
O27 W9 O26 100.8(2) . . ?
O27 W9 O23 101.85(19) . . ?
O26 W9 O23 89.85(18) . . ?
O27 W9 O22 101.8(2) . . ?
O26 W9 O22 157.43(18) . . ?
O23 W9 O22 85.04(17) . . ?
O27 W9 O38 100.29(19) . . ?
O26 W9 O38 88.33(19) . . ?
O23 W9 O38 157.72(19) . . ?
O22 W9 O38 88.17(18) . . ?
O27 W9 O3 171.51(17) . . ?
O26 W9 O3 73.44(17) . . ?
O23 W9 O3 84.56(16) . . ?
O22 W9 O3 84.18(17) . . ?
O38 W9 O3 73.64(16) . . ?
O21 W10 O7 101.4(2) . . ?
O21 W10 O5 101.2(2) . . ?
O7 W10 O5 90.00(18) . . ?
O21 W10 O33 101.7(2) . . ?
O7 W10 O33 156.9(2) . . ?
O5 W10 O33 85.44(17) . . ?
O21 W10 O37 100.2(2) . . ?
O7 W10 O37 88.26(18) . . ?
O5 W10 O37 158.4(2) . . ?
O33 W10 O37 87.74(18) . . ?
O21 W10 O2 172.12(17) . . ?
O7 W10 O2 73.88(17) . . ?
O5 W10 O2 85.25(17) . . ?
O33 W10 O2 83.14(17) . . ?
O37 W10 O2 73.58(16) . . ?
O20 W11 O15 101.6(2) . . ?
O20 W11 O14 102.1(2) . . ?
O15 W11 O14 85.43(19) . . ?
O20 W11 O38 100.4(2) . . ?
O15 W11 O38 89.62(19) . . ?
O14 W11 O38 157.53(17) . . ?
O20 W11 O9 100.7(2) . . ?
O15 W11 O9 157.58(16) . . ?
O14 W11 O9 88.1(2) . . ?
O38 W11 O9 88.2(2) . . ?
O20 W11 O3 171.74(18) . . ?
O15 W11 O3 84.67(15) . . ?
O14 W11 O3 83.65(16) . . ?
O38 W11 O3 74.06(16) . . ?
O9 W11 O3 73.28(16) . . ?
O16 W12 O14 101.5(2) . . ?
O16 W12 O37 100.5(2) . . ?
O14 W12 O37 91.2(2) . . ?
O16 W12 O10 101.4(2) . . ?
O14 W12 O10 84.9(2) . . ?
O37 W12 O10 158.03(17) . . ?
O16 W12 O30 100.5(2) . . ?
O14 W12 O30 157.74(17) . . ?
O37 W12 O30 88.00(19) . . ?
O10 W12 O30 87.56(19) . . ?
O16 W12 O2 172.11(19) . . ?
O14 W12 O2 84.59(15) . . ?
O37 W12 O2 74.10(16) . . ?
O10 W12 O2 84.00(16) . . ?
O30 W12 O2 73.80(16) . . ?
Si1 O1 W1 124.5(2) . . ?
Si1 O1 W6 124.4(2) . . ?
W1 O1 W6 91.46(14) . . ?
Si1 O1 W5 124.0(2) . . ?
W1 O1 W5 91.48(13) . . ?
W6 O1 W5 91.22(14) . . ?
Si1 O2 W12 124.6(2) . . ?
Si1 O2 W10 125.1(2) . . ?
W12 O2 W10 91.11(14) . . ?
Si1 O2 W3 124.0(2) . . ?
W12 O2 W3 91.00(14) . . ?
W10 O2 W3 90.97(15) . . ?
Si1 O3 W7 124.2(2) . . ?
Si1 O3 W11 124.5(2) . . ?
W7 O3 W11 91.24(14) . . ?
Si1 O3 W9 124.9(2) . . ?
W7 O3 W9 91.20(14) . . ?
W11 O3 W9 90.71(14) . . ?
Si1 O4 W8 124.5(2) . . ?
Si1 O4 W2 125.5(2) . . ?
W8 O4 W2 90.83(14) . . ?
Si1 O4 W4 124.2(2) . . ?
W8 O4 W4 90.72(15) . . ?
W2 O4 W4 90.72(15) . . ?
W6 O5 W10 151.5(2) . . ?
W3 O6 W2 153.0(2) . . ?
W10 O7 W3 122.1(2) . . ?
W7 O9 W11 121.7(2) . . ?
W8 O10 W12 151.6(2) . . ?
W5 O11 W4 151.5(2) . . ?
W6 O12 W1 121.3(2) . . ?
W1 O13 W2 151.9(2) . . ?
W12 O14 W11 153.0(3) . . ?
W11 O15 W8 151.0(3) . . ?
W2 O18 W4 122.0(2) . . ?
W5 O19 W1 121.2(2) . . ?
W4 O22 W9 151.9(2) . . ?
W9 O23 W5 151.8(2) . . ?
W1 O24 W3 151.2(3) . . ?
W6 O25 W7 152.2(2) . . ?
W9 O26 W7 121.9(2) . . ?
W6 O28 W5 122.6(2) . . ?
W3 O30 W12 121.3(2) . . ?
W7 O33 W10 151.8(2) . . ?
W4 O34 W8 121.1(2) . . ?
W8 O36 W2 120.9(2) . . ?
W12 O37 W10 121.2(2) . . ?
W11 O38 W9 121.6(2) . . ?
C1 O51 Tb1 93.3(4) . . ?
C1 O52 Tb1 90.1(4) . . ?
C15 O55 Tb1 93.5(4) . . ?
C15 O56 Tb1 92.1(4) . . ?
C29 O60 Tb1 131.8(4) . . ?
C9 N1 C8 126.0(5) . . ?
C9 N1 C6 115.9(5) . . ?
C8 N1 C6 117.4(5) . . ?
C22 N2 C23 125.7(5) . . ?
C22 N2 C20 116.7(5) . . ?
C23 N2 C20 117.0(6) . . ?
C37 N3 C36 125.7(6) . . ?
C37 N3 C34 116.2(5) . . ?
C36 N3 C34 118.0(5) . . ?
C43 N4 C44 110.2(5) . . ?
C43 N4 C46 108.3(5) . . ?
C44 N4 C46 109.6(5) . . ?
C43 N4 C45 109.3(5) . . ?
C44 N4 C45 109.4(6) . . ?
C46 N4 C45 110.0(5) . . ?
C50 N5 C47 107.9(6) . . ?
C50 N5 C49 111.5(5) . . ?
C47 N5 C49 109.7(6) . . ?
C50 N5 C48 108.4(6) . . ?
C47 N5 C48 110.2(7) . . ?
C49 N5 C48 109.1(6) . . ?
C51 N6 C54 109.9(5) . . ?
C51 N6 C52 108.9(6) . . ?
C54 N6 C52 110.7(6) . . ?
C51 N6 C53 109.3(6) . . ?
C54 N6 C53 108.9(6) . . ?
C52 N6 C53 109.2(6) . . ?
C58 N7 C56 109.4(7) . . ?
C58 N7 C57 109.0(7) . . ?
C56 N7 C57 112.3(8) . . ?
C58 N7 C55 107.9(9) . . ?
C56 N7 C55 109.2(8) . . ?
C57 N7 C55 108.9(8) . . ?
C59 N8 C60 121.1(6) . . ?
C59 N8 C61 121.4(7) . . ?
C60 N8 C61 117.5(7) . . ?
C62 N9 C63 122.3(6) . . ?
C62 N9 C64 121.4(7) . . ?
C63 N9 C64 116.4(6) . . ?
C65 N10 C67 122.4(7) . . ?
C65 N10 C66 120.1(7) . . ?
C67 N10 C66 117.4(7) . . ?
O51 C1 O52 120.8(6) . . ?
O51 C1 C2 120.2(6) . . ?
O52 C1 C2 118.8(6) . . ?
O51 C1 Tb1 59.3(3) . . ?
O52 C1 Tb1 62.4(4) . . ?
C2 C1 Tb1 166.3(5) . . ?
C3 C2 C7 119.7(6) . . ?
C3 C2 C1 122.6(6) . . ?
C7 C2 C1 117.5(6) . . ?
C2 C3 C4 121.2(6) . . ?
C3 C4 C5 121.0(7) . . ?
C4 C5 C6 117.6(6) . . ?
C7 C6 C5 122.1(6) . . ?
C7 C6 N1 118.6(6) . . ?
C5 C6 N1 119.1(6) . . ?
C6 C7 C2 118.4(6) . . ?
O53 C8 N1 120.8(5) . . ?
O53 C8 C12 124.1(6) . . ?
N1 C8 C12 115.2(6) . . ?
O54 C9 N1 120.9(5) . . ?
O54 C9 C10 122.3(6) . . ?
N1 C9 C10 116.7(5) . . ?
C14 C10 C11 122.5(5) 2_766 . ?
C14 C10 C9 119.1(5) 2_766 . ?
C11 C10 C9 118.4(6) . . ?
C12 C11 C10 122.8(5) . . ?
C12 C11 C11 119.4(7) . 2_766 ?
C10 C11 C11 117.8(7) . 2_766 ?
C13 C12 C11 120.8(6) . . ?
C13 C12 C8 118.7(6) . . ?
C11 C12 C8 120.5(5) . . ?
C12 C13 C14 120.4(6) . . ?
C10 C14 C13 119.2(6) 2_766 . ?
O56 C15 O55 120.1(6) . . ?
O56 C15 C16 120.5(6) . . ?
O55 C15 C16 119.4(6) . . ?
O56 C15 Tb1 61.2(4) . . ?
O55 C15 Tb1 59.5(4) . . ?
C16 C15 Tb1 171.4(5) . . ?
C17 C16 C21 119.5(6) . . ?
C17 C16 C15 120.8(6) . . ?
C21 C16 C15 119.6(6) . . ?
C18 C17 C16 120.0(6) . . ?
C17 C18 C19 120.9(7) . . ?
C18 C19 C20 118.9(7) . . ?
C21 C20 C19 120.6(6) . . ?
C21 C20 N2 120.7(6) . . ?
C19 C20 N2 118.7(6) . . ?
C20 C21 C16 120.0(6) . . ?
O57 C22 N2 121.3(6) . . ?
O57 C22 C26 122.5(6) . . ?
N2 C22 C26 116.2(6) . . ?
O58 C23 N2 120.4(6) . . ?
O58 C23 C24 123.1(6) . . ?
N2 C23 C24 116.5(6) . . ?
C28 C24 C25 120.6(6) 2_757 . ?
C28 C24 C23 119.7(6) 2_757 . ?
C25 C24 C23 119.8(6) . . ?
C24 C25 C26 122.4(6) . . ?
C24 C25 C25 120.3(8) . 2_757 ?
C26 C25 C25 117.3(8) . 2_757 ?
C27 C26 C25 121.5(6) . . ?
C27 C26 C22 119.2(6) . . ?
C25 C26 C22 119.3(6) . . ?
C26 C27 C28 120.0(6) . . ?
C24 C28 C27 120.3(7) 2_757 . ?
O59 C29 O60 124.2(7) . . ?
O59 C29 C30 119.5(7) . . ?
O60 C29 C30 116.0(6) . . ?
C31 C30 C35 118.4(6) . . ?
C31 C30 C29 121.8(7) . . ?
C35 C30 C29 119.7(6) . . ?
C30 C31 C32 120.7(7) . . ?
C33 C32 C31 120.4(7) . . ?
C32 C33 C34 118.8(7) . . ?
C35 C34 C33 121.1(7) . . ?
C35 C34 N3 119.6(6) . . ?
C33 C34 N3 119.1(6) . . ?
C34 C35 C30 120.4(6) . . ?
O61 C36 N3 121.0(6) . . ?
O61 C36 C40 123.2(6) . . ?
N3 C36 C40 115.8(5) . . ?
O62 C37 N3 120.1(6) . . ?
O62 C37 C38 123.3(6) . . ?
N3 C37 C38 116.6(6) . . ?
C42 C38 C39 120.8(6) 2_665 . ?
C42 C38 C37 119.3(6) 2_665 . ?
C39 C38 C37 119.8(6) . . ?
C38 C39 C40 121.6(6) . . ?
C38 C39 C39 119.1(7) . 2_665 ?
C40 C39 C39 119.3(8) . 2_665 ?
C41 C40 C39 120.6(6) . . ?
C41 C40 C36 119.4(6) . . ?
C39 C40 C36 120.0(6) . . ?
C40 C41 C42 120.6(6) . . ?
C38 C42 C41 119.6(6) 2_665 . ?
O63 C59 N8 125.3(7) . . ?
O64 C62 N9 125.3(8) . . ?
O65 C65 N10 124.1(8) . . ?

loop_
_geom_bond_atom_site_label_1
_geom_bond_atom_site_label_2
_geom_bond_distance
_geom_bond_site_symmetry_2
_geom_bond_publ_flag
Tb1 O42 2.324(5) . ?
Tb1 O41 2.341(4) . ?
Tb1 O60 2.347(4) . ?
Tb1 O51 2.374(5) . ?
Tb1 O43 2.375(5) . ?
Tb1 O55 2.406(5) . ?
Tb1 O52 2.443(5) . ?
Tb1 O56 2.443(5) . ?
Tb1 C1 2.756(7) . ?
Tb1 C15 2.787(7) . ?
Si1 O4 1.614(5) . ?
Si1 O3 1.618(4) . ?
Si1 O2 1.624(4) . ?
Si1 O1 1.627(4) . ?
W1 O17 1.715(4) . ?
W1 O24 1.889(4) . ?
W1 O13 1.904(4) . ?
W1 O12 1.922(4) . ?
W1 O19 1.931(4) . ?
W1 O1 2.320(4) . ?
W2 O29 1.696(4) . ?
W2 O13 1.906(4) . ?
W2 O6 1.908(4) . ?
W2 O18 1.911(4) . ?
W2 O36 1.920(4) . ?
W2 O4 2.354(4) . ?
W3 O32 1.712(5) . ?
W3 O6 1.898(5) . ?
W3 O30 1.904(4) . ?
W3 O24 1.923(4) . ?
W3 O7 1.932(4) . ?
W3 O2 2.353(4) . ?
W4 O39 1.709(5) . ?
W4 O34 1.907(4) . ?
W4 O22 1.910(4) . ?
W4 O18 1.921(4) . ?
W4 O11 1.924(4) . ?
W4 O4 2.355(4) . ?
W5 O31 1.708(4) . ?
W5 O11 1.892(4) . ?
W5 O19 1.912(4) . ?
W5 O23 1.916(4) . ?
W5 O28 1.923(5) . ?
W5 O1 2.356(4) . ?
W6 O35 1.712(4) . ?
W6 O25 1.896(4) . ?
W6 O5 1.908(4) . ?
W6 O28 1.915(4) . ?
W6 O12 1.918(4) . ?
W6 O1 2.355(4) . ?
W7 O8 1.700(5) . ?
W7 O33 1.893(4) . ?
W7 O9 1.914(4) . ?
W7 O25 1.915(4) . ?
W7 O26 1.933(4) . ?
W7 O3 2.335(4) . ?
W8 O40 1.713(4) . ?
W8 O10 1.896(5) . ?
W8 O15 1.917(4) . ?
W8 O36 1.919(4) . ?
W8 O34 1.925(5) . ?
W8 O4 2.334(4) . ?
W9 O27 1.701(5) . ?
W9 O26 1.903(5) . ?
W9 O23 1.905(4) . ?
W9 O22 1.917(4) . ?
W9 O38 1.926(4) . ?
W9 O3 2.358(4) . ?
W10 O21 1.712(5) . ?
W10 O7 1.896(4) . ?
W10 O5 1.914(4) . ?
W10 O33 1.924(4) . ?
W10 O37 1.927(4) . ?
W10 O2 2.343(4) . ?
W11 O20 1.704(4) . ?
W11 O15 1.898(4) . ?
W11 O14 1.912(5) . ?
W11 O38 1.912(5) . ?
W11 O9 1.920(4) . ?
W11 O3 2.350(4) . ?
W12 O16 1.706(4) . ?
W12 O14 1.899(4) . ?
W12 O37 1.907(5) . ?
W12 O10 1.922(4) . ?
W12 O30 1.932(4) . ?
W12 O2 2.336(4) . ?
O51 C1 1.270(8) . ?
O52 C1 1.272(7) . ?
O53 C8 1.198(8) . ?
O54 C9 1.215(7) . ?
O55 C15 1.269(8) . ?
O56 C15 1.254(8) . ?
O57 C22 1.209(7) . ?
O58 C23 1.205(8) . ?
O59 C29 1.235(8) . ?
O60 C29 1.276(8) . ?
O61 C36 1.210(7) . ?
O62 C37 1.210(8) . ?
O63 C59 1.229(9) . ?
O64 C62 1.234(8) . ?
O65 C65 1.254(9) . ?
N1 C9 1.394(8) . ?
N1 C8 1.412(8) . ?
N1 C6 1.440(7) . ?
N2 C22 1.398(9) . ?
N2 C23 1.411(8) . ?
N2 C20 1.436(8) . ?
N3 C37 1.397(8) . ?
N3 C36 1.403(8) . ?
N3 C34 1.435(8) . ?
N4 C43 1.477(8) . ?
N4 C44 1.492(8) . ?
N4 C46 1.505(8) . ?
N4 C45 1.506(8) . ?
N5 C50 1.480(8) . ?
N5 C47 1.487(10) . ?
N5 C49 1.492(9) . ?
N5 C48 1.504(11) . ?
N6 C51 1.484(9) . ?
N6 C54 1.490(9) . ?
N6 C52 1.491(9) . ?
N6 C53 1.497(9) . ?
N7 C58 1.470(11) . ?
N7 C56 1.472(11) . ?
N7 C57 1.478(12) . ?
N7 C55 1.482(12) . ?
N8 C59 1.344(10) . ?
N8 C60 1.462(10) . ?
N8 C61 1.470(10) . ?
N9 C62 1.318(10) . ?
N9 C63 1.451(9) . ?
N9 C64 1.467(9) . ?
N10 C65 1.308(10) . ?
N10 C67 1.425(10) . ?
N10 C66 1.462(10) . ?
C1 C2 1.480(10) . ?
C2 C3 1.370(9) . ?
C2 C7 1.415(8) . ?
C3 C4 1.371(10) . ?
C4 C5 1.393(9) . ?
C5 C6 1.401(9) . ?
C6 C7 1.379(10) . ?
C8 C12 1.489(8) . ?
C9 C10 1.503(8) . ?
C10 C14 1.364(9) 2_766 ?
C10 C11 1.403(8) . ?
C11 C12 1.393(9) . ?
C11 C11 1.428(11) 2_766 ?
C12 C13 1.382(8) . ?
C13 C14 1.402(8) . ?
C15 C16 1.488(9) . ?
C16 C17 1.389(10) . ?
C16 C21 1.401(9) . ?
C17 C18 1.372(10) . ?
C18 C19 1.391(10) . ?
C19 C20 1.395(10) . ?
C20 C21 1.372(9) . ?
C22 C26 1.489(9) . ?
C23 C24 1.480(9) . ?
C24 C28 1.367(9) 2_757 ?
C24 C25 1.391(10) . ?
C25 C26 1.417(9) . ?
C25 C25 1.432(12) 2_757 ?
C26 C27 1.362(9) . ?
C27 C28 1.413(9) . ?
C29 C30 1.489(9) . ?
C30 C31 1.385(9) . ?
C30 C35 1.406(9) . ?
C31 C32 1.407(10) . ?
C32 C33 1.377(10) . ?
C33 C34 1.399(9) . ?
C34 C35 1.378(9) . ?
C36 C40 1.479(9) . ?
C37 C38 1.472(9) . ?
C38 C42 1.384(8) 2_665 ?
C38 C39 1.403(9) . ?
C39 C40 1.407(8) . ?
C39 C39 1.409(13) 2_665 ?
C40 C41 1.367(9) . ?
C41 C42 1.400(9) . ?
O47 O47B 1.42(2) . ?
